data_4346657
loop_
_publ_author_name
'Zhang, Guanyun'
'Hou, Jie'
'Li, Mingzhong'
'Tung, Chen-Ho'
'Wang, Yifeng'

_publ_section_title
;
 Counteranion-Stabilized Titanium(IV) Isopolyoxocationic Clusters Isolated
 from Water.
;
_journal_issue 10
_journal_name_full 'Inorganic chemistry'
_journal_page_first 4704
_journal_page_last 4709
_journal_paper_doi 10.1021/acs.inorgchem.5b01901
_journal_volume 55
_journal_year 2016
_chemical_formula_moiety '6(C16 H36 N), H40 O28 Ti6, 14(Br), 4(O)'
_chemical_formula_sum 'C96 H256 Br14 N6 O32 Ti6'
_chemical_formula_weight 3413.19
_space_group_crystal_system tetragonal
_space_group_IT_number 120
_space_group_name_Hall 'I -4 -2c'
_space_group_name_H-M_alt 'I -4 c 2'
_atom_sites_solution_hydrogens mixed
_audit_creation_date 2015-06-26
_audit_creation_method
;
Olex2 1.2
(compiled 2015.01.26 svn.r3150 for OlexSys, GUI svn.r4998)
;
_cell_angle_alpha 90
_cell_angle_beta 90
_cell_angle_gamma 90
_cell_formula_units_Z 8
_cell_length_a 24.072(2)
_cell_length_b 24.072(2)
_cell_length_c 54.827(10)
_cell_measurement_reflns_used 8185
_cell_measurement_temperature 173
_cell_volume 31770(7)
_computing_molecular_graphics 'Olex2 (Dolomanov et al., 2009)'
_computing_publication_material 'Olex2 (Dolomanov et al., 2009)'
_computing_structure_refinement 'ShelXL (Sheldrick, 2008)'
_diffrn_ambient_temperature 173
_diffrn_measured_fraction_theta_full 0.998
_diffrn_measured_fraction_theta_max 0.998
_diffrn_measurement_device_type 'CCD area detector'
_diffrn_measurement_method 'phi and omega scans'
_diffrn_radiation_monochromator graphite
_diffrn_radiation_type MoK\a
_diffrn_radiation_wavelength 0.71073
_diffrn_reflns_av_R_equivalents 0.1301
_diffrn_reflns_av_unetI/netI 0.1129
_diffrn_reflns_Laue_measured_fraction_full 0.998
_diffrn_reflns_Laue_measured_fraction_max 0.998
_diffrn_reflns_limit_h_max 28
_diffrn_reflns_limit_h_min -25
_diffrn_reflns_limit_k_max 28
_diffrn_reflns_limit_k_min -28
_diffrn_reflns_limit_l_max 65
_diffrn_reflns_limit_l_min -45
_diffrn_reflns_number 76625
_diffrn_reflns_point_group_measured_fraction_full 0.998
_diffrn_reflns_point_group_measured_fraction_max 0.998
_diffrn_reflns_theta_full 30.000
_diffrn_reflns_theta_max 24.998
_diffrn_reflns_theta_min 2.506
_exptl_absorpt_coefficient_mu 3.867
_exptl_absorpt_correction_type none
_exptl_crystal_colour 'clear colourless'
_exptl_crystal_colour_lustre clear
_exptl_crystal_colour_primary colourless
_exptl_crystal_density_diffrn 1.427
_exptl_crystal_description cube
_exptl_crystal_F_000 14016
_refine_diff_density_max 1.749
_refine_diff_density_min -0.644
_refine_diff_density_rms 0.117
_refine_ls_abs_structure_details
;
 Flack x determined using 3205 quotients [(I+)-(I-)]/[(I+)+(I-)]
 (Parsons and Flack (2004), Acta Cryst. A60, s61).
;
_refine_ls_abs_structure_Flack 0.017(6)
_refine_ls_extinction_method none
_refine_ls_goodness_of_fit_ref 1.013
_refine_ls_hydrogen_treatment constr
_refine_ls_matrix_type full
_refine_ls_number_parameters 724
_refine_ls_number_reflns 13990
_refine_ls_number_restraints 86
_refine_ls_restrained_S_all 1.013
_refine_ls_R_factor_all 0.1248
_refine_ls_R_factor_gt 0.0665
_refine_ls_shift/su_max 0.001
_refine_ls_shift/su_mean 0.000
_refine_ls_structure_factor_coef Fsqd
_refine_ls_weighting_details 'w=1/[\s^2^(Fo^2^)+(0.0682P)^2^+90.8765P] where P=(Fo^2^+2Fc^2^)/3'
_refine_ls_weighting_scheme calc
_refine_ls_wR_factor_gt 0.1323
_refine_ls_wR_factor_ref 0.1530
_reflns_Friedel_coverage 0.905
_reflns_Friedel_fraction_full 0.599
_reflns_Friedel_fraction_max 0.998
_reflns_number_gt 8965
_reflns_number_total 13990
_reflns_threshold_expression 'I > 2\s(I)'
_cod_data_source_file ic5b01901_si_003.cif
_cod_data_source_block iba2
_cod_original_cell_volume 31770(8)
_cod_database_code 4346657
_shelxl_version_number 2013-4
_shelx_space_group_comment
;
The symmetry employed for this shelxl refinement is uniquely defined
by the following loop, which should always be used as a source of
symmetry information in preference to the above space-group names.
They are only intended as comments.
;
_olex2_refinement_description
;
1. Fixed Uiso
 At 1.2 times of:
  All C(H,H) groups
 At 1.5 times of:
  All C(H,H,H) groups, All O(H,H) groups
2. Restrained distances
 C24-C23
 1.55 with sigma of 0.01
 C25-C23
 1.55 with sigma of 0.01
 C44-C45
 1.55 with sigma of 0.01
 C44-C43
 1.55 with sigma of 0.01
 C46-N4
 1.55 with sigma of 0.01
 C47-C46
 1.55 with sigma of 0.01
 C48-C47
 1.55 with sigma of 0.01
 C43-C42
 1.55 with sigma of 0.01
 C8-C7
 1.55 with sigma of 0.01
 C48-C49
 1.55 with sigma of 0.01
 C47-C49
 2.55 with sigma of 0.01
3. Uiso/Uaniso restraints and constraints
N4 \\sim C42 \\sim C43 \\sim C44 \\sim C45 \\sim C46 \\sim C47 \\sim C48:
within 1.7A with sigma of 0.001 and sigma for terminal atoms of 0.08
C6 \\sim C7 \\sim C8: within 1.7A with sigma of 0.001 and sigma for terminal
atoms of 0.08
C8 \\sim C7 \\sim C6: within 1.7A with sigma of 0.004 and sigma for terminal
atoms of 0.08
4. Rigid body (RIGU) restrains
 C41, C40, C39
 with sigma for 1-2 distances of 0.004 and sigma for 1-3 distances of 0.01
 C8, C7, C6
 with sigma for 1-2 distances of 0.004 and sigma for 1-3 distances of 0.004
 C42, C43
 with sigma for 1-2 distances of 0.002 and sigma for 1-3 distances of 0.004
5. Others
 Fixed Sof: C24(0.5) H24a(0.5) H24b(0.5) H24c(0.5) C25(0.5) H25a(0.5)
 H25b(0.5) H25c(0.5)
6.a Riding coordinates:
 C23(H23a,H23b), C24(H24a,H24b,H24c), C25(H25a,H25b,H25c)
6.b Rotating group:
 O1(H1d,H1e), O2(H2c,H2d), O4(H4c,H4d), O5(H5c,H5d), O6(H6c,H6d), O8(H8d,H8e),
 O9(H9d,H9e), O11(H11c,H11d), O12(H12c,H12d), O13(H13c,H13d)
6.c Secondary CH2 refined with riding coordinates:
 C10(H10a,H10b), C11(H11a,H11b), C12(H12a,H12b), C13(H13a,H13b), C14(H14a,
 H14b), C15(H15a,H15b), C18(H18a,H18b), C19(H19a,H19b), C20(H20a,H20b),
 C21(H21a,H21b), C22(H22a,H22b), C27(H27a,H27b), C28(H28a,H28b), C29(H29a,H29b),
  C30(H30a,H30b), C31(H31a,H31b), C32(H32a,H32b), C34(H34a,H34b), C35(H35a,
 H35b), C36(H36a,H36b), C38(H38a,H38b), C39(H39a,H39b), C40(H40a,H40b), C2(H2a,
 H2b), C3(H3a,H3b), C4(H4a,H4b), C5(H5a,H5b), C6(H6a,H6b), C7(H7a,H7b),
 C43(H43a,H43b), C44(H44a,H44b), C45(H45a,H45b), C46(H46a,H46b), C47(H47a,H47b),
  C48(H48a,H48b)
6.d Me refined with riding coordinates:
 C8(H8a,H8b,H8c), C42(H42a,H42b,H42c), C49(H49a,H49b,H49c)
6.e Idealised Me refined as rotating group:
 C9(H9a,H9b,H9c), C16(H16a,H16b,H16c), C17(H17a,H17b,H17c), C26(H26a,H26b,
 H26c), C33(H33a,H33b,H33c), C37(H37a,H37b,H37c), C41(H41a,H41b,H41c), C1(H1a,
 H1b,H1c)
;
_olex2_submission_special_instructions 'No special instructions were received'

loop_
_space_group_symop_operation_xyz
'x, y, z'
'y, -x, -z'
'-x, -y, z'
'-y, x, -z'
'-x, y, z+1/2'
'y, x, -z+1/2'
'x, -y, z+1/2'
'-y, -x, -z+1/2'
'x+1/2, y+1/2, z+1/2'
'y+1/2, -x+1/2, -z+1/2'
'-x+1/2, -y+1/2, z+1/2'
'-y+1/2, x+1/2, -z+1/2'
'-x+1/2, y+1/2, z+1'
'y+1/2, x+1/2, -z+1'
'x+1/2, -y+1/2, z+1'
'-y+1/2, -x+1/2, -z+1'

loop_
_atom_site_label
_atom_site_type_symbol
_atom_site_fract_x
_atom_site_fract_y
_atom_site_fract_z
_atom_site_U_iso_or_equiv
_atom_site_adp_type
_atom_site_occupancy
_atom_site_site_symmetry_order
_atom_site_calc_flag
_atom_site_refinement_flags_posn
_atom_site_refinement_flags_adp
_atom_site_refinement_flags_occupancy
_atom_site_disorder_assembly
_atom_site_disorder_group
N2 N 0.4613(5) 0.3110(5) 0.1549(2) 0.042(3) Uani 1 1 d . . . . .
C9 C 0.2510(7) 0.2969(10) 0.1637(4) 0.082(7) Uani 1 1 d . . . . .
H9C H 0.2487 0.2589 0.1573 0.123 Uiso 1 1 calc GR . . . .
H9D H 0.2173 0.3174 0.1592 0.123 Uiso 1 1 calc GR . . . .
H9E H 0.2543 0.2958 0.1815 0.123 Uiso 1 1 calc GR . . . .
C10 C 0.3019(6) 0.3260(8) 0.1528(4) 0.068(6) Uani 1 1 d . . . . .
H10A H 0.3001 0.3233 0.1348 0.082 Uiso 1 1 calc R . . . .
H10B H 0.3004 0.3659 0.1572 0.082 Uiso 1 1 calc R . . . .
C11 C 0.3567(6) 0.3024(7) 0.1613(3) 0.049(5) Uani 1 1 d . . . . .
H11C H 0.3603 0.3072 0.1792 0.058 Uiso 1 1 calc R . . . .
H11D H 0.3583 0.2622 0.1576 0.058 Uiso 1 1 calc R . . . .
C12 C 0.4034(6) 0.3320(7) 0.1486(3) 0.045(4) Uani 1 1 d . . . . .
H12C H 0.4013 0.3720 0.1527 0.054 Uiso 1 1 calc R . . . .
H12D H 0.3979 0.3284 0.1308 0.054 Uiso 1 1 calc R . . . .
C13 C 0.4694(6) 0.2498(7) 0.1500(3) 0.051(5) Uani 1 1 d . . . . .
H13C H 0.5070 0.2389 0.1555 0.062 Uiso 1 1 calc R . . . .
H13D H 0.4421 0.2285 0.1597 0.062 Uiso 1 1 calc R . . . .
C14 C 0.4632(7) 0.2345(6) 0.1239(3) 0.050(5) Uani 1 1 d . . . . .
H14A H 0.4896 0.2563 0.1139 0.060 Uiso 1 1 calc R . . . .
H14B H 0.4250 0.2433 0.1184 0.060 Uiso 1 1 calc R . . . .
C15 C 0.4742(7) 0.1733(6) 0.1205(4) 0.060(6) Uani 1 1 d . . . . .
H15A H 0.4473 0.1518 0.1303 0.072 Uiso 1 1 calc R . . . .
H15B H 0.5120 0.1645 0.1266 0.072 Uiso 1 1 calc R . . . .
C16 C 0.4698(9) 0.1555(8) 0.0939(4) 0.078(7) Uani 1 1 d . . . . .
H16A H 0.4895 0.1823 0.0836 0.117 Uiso 1 1 calc GR . . . .
H16B H 0.4306 0.1540 0.0891 0.117 Uiso 1 1 calc GR . . . .
H16C H 0.4866 0.1187 0.0919 0.117 Uiso 1 1 calc GR . . . .
C17 C 0.6586(7) 0.3557(8) 0.1270(4) 0.074(6) Uani 1 1 d . . . . .
H17A H 0.6783 0.3795 0.1153 0.111 Uiso 1 1 calc GR . . . .
H17B H 0.6684 0.3168 0.1240 0.111 Uiso 1 1 calc GR . . . .
H17C H 0.6694 0.3659 0.1436 0.111 Uiso 1 1 calc GR . . . .
C18 C 0.5953(7) 0.3634(8) 0.1238(4) 0.065(6) Uani 1 1 d . . . . .
H18A H 0.5864 0.4035 0.1246 0.079 Uiso 1 1 calc R . . . .
H18B H 0.5842 0.3497 0.1075 0.079 Uiso 1 1 calc R . . . .
C19 C 0.5626(6) 0.3333(7) 0.1429(3) 0.048(4) Uani 1 1 d . . . . .
H19A H 0.5743 0.3457 0.1593 0.058 Uiso 1 1 calc R . . . .
H19B H 0.5694 0.2929 0.1416 0.058 Uiso 1 1 calc R . . . .
C20 C 0.5017(6) 0.3454(6) 0.1392(3) 0.041(4) Uani 1 1 d . . . . .
H20A H 0.4927 0.3391 0.1218 0.049 Uiso 1 1 calc R . . . .
H20B H 0.4952 0.3853 0.1426 0.049 Uiso 1 1 calc R . . . .
C21 C 0.4731(7) 0.3214(8) 0.1815(3) 0.057(5) Uani 1 1 d . . . . .
H21A H 0.4490 0.2963 0.1911 0.069 Uiso 1 1 calc R . . . .
H21B H 0.5120 0.3102 0.1847 0.069 Uiso 1 1 calc R . . . .
C22 C 0.4657(8) 0.3784(7) 0.1912(4) 0.067(5) Uani 1 1 d . . . . .
H22A H 0.4255 0.3865 0.1923 0.080 Uiso 1 1 calc R . . A .
H22B H 0.4821 0.4052 0.1795 0.080 Uiso 1 1 calc R . . A .
C23 C 0.4925(10) 0.3873(10) 0.2164(4) 0.103(8) Uani 1 1 d D . . B 1
H23A H 0.4890 0.3544 0.2262 0.124 Uiso 1 1 d R . . B 1
H23B H 0.4742 0.4173 0.2247 0.124 Uiso 1 1 d R . . B 1
C24 C 0.499(2) 0.4508(11) 0.2176(9) 0.106(18) Uani 0.5 1 d D . . B 1
H24A H 0.4637 0.4683 0.2208 0.159 Uiso 0.5 1 d R . . B 1
H24B H 0.5242 0.4592 0.2307 0.159 Uiso 0.5 1 d R . . B 1
H24C H 0.5137 0.4645 0.2026 0.159 Uiso 0.5 1 d R . . B 1
C25 C 0.5548(11) 0.4004(17) 0.2144(10) 0.12(2) Uani 0.5 1 d D . . B 1
H25A H 0.5753 0.3668 0.2117 0.185 Uiso 0.5 1 d R . . B 1
H25B H 0.5585 0.4242 0.2004 0.185 Uiso 0.5 1 d R . . B 1
H25C H 0.5690 0.4189 0.2286 0.185 Uiso 0.5 1 d R . . B 1
N3 N 0.3069(5) 0.0043(5) 0.1005(3) 0.048(4) Uani 1 1 d . . . . .
C26 C 0.2941(10) 0.2147(10) 0.0974(6) 0.127(11) Uani 1 1 d . . . . .
H26A H 0.3205 0.2218 0.0841 0.190 Uiso 1 1 calc GR . . . .
H26B H 0.2927 0.2470 0.1082 0.190 Uiso 1 1 calc GR . . . .
H26C H 0.2571 0.2081 0.0905 0.190 Uiso 1 1 calc GR . . . .
C27 C 0.3131(9) 0.1625(8) 0.1121(5) 0.100(9) Uani 1 1 d . . . . .
H27A H 0.2911 0.1593 0.1273 0.120 Uiso 1 1 calc R . . . .
H27B H 0.3528 0.1661 0.1166 0.120 Uiso 1 1 calc R . . . .
C28 C 0.3044(8) 0.1093(8) 0.0959(4) 0.070(6) Uani 1 1 d . . . . .
H28A H 0.2643 0.1035 0.0928 0.084 Uiso 1 1 calc R . . . .
H28B H 0.3233 0.1141 0.0800 0.084 Uiso 1 1 calc R . . . .
C29 C 0.3279(7) 0.0603(7) 0.1090(3) 0.055(5) Uani 1 1 d . . . . .
H29A H 0.3195 0.0641 0.1266 0.066 Uiso 1 1 calc R . . . .
H29B H 0.3689 0.0609 0.1072 0.066 Uiso 1 1 calc R . . . .
C30 C 0.2460(5) -0.0039(8) 0.1054(3) 0.051(5) Uani 1 1 d . . . . .
H30A H 0.2343 -0.0397 0.0982 0.061 Uiso 1 1 calc R . . . .
H30B H 0.2250 0.0260 0.0971 0.061 Uiso 1 1 calc R . . . .
C31 C 0.2312(6) -0.0035(8) 0.1321(3) 0.058(5) Uani 1 1 d . . . . .
H31A H 0.2402 0.0333 0.1391 0.070 Uiso 1 1 calc R . . . .
H31B H 0.2535 -0.0318 0.1407 0.070 Uiso 1 1 calc R . . . .
C32 C 0.1692(6) -0.0157(7) 0.1359(3) 0.051(5) Uani 1 1 d . . . . .
H32A H 0.1607 -0.0534 0.1297 0.061 Uiso 1 1 calc R . . . .
H32B H 0.1469 0.0113 0.1265 0.061 Uiso 1 1 calc R . . . .
C33 C 0.1531(8) -0.0122(10) 0.1629(3) 0.079(7) Uani 1 1 d . . . . .
H33A H 0.1128 -0.0163 0.1646 0.118 Uiso 1 1 calc GR . . . .
H33B H 0.1646 0.0239 0.1695 0.118 Uiso 1 1 calc GR . . . .
H33C H 0.1718 -0.0419 0.1720 0.118 Uiso 1 1 calc GR . . . .
C34 C 0.3436(7) -0.0401(8) 0.1124(4) 0.063(6) Uani 1 1 d . . . . .
H34A H 0.3822 -0.0350 0.1067 0.076 Uiso 1 1 calc R . . . .
H34B H 0.3433 -0.0342 0.1303 0.076 Uiso 1 1 calc R . . . .
C35 C 0.3259(8) -0.0998(8) 0.1072(4) 0.076(7) Uani 1 1 d . . . . .
H35A H 0.3047 -0.1138 0.1214 0.092 Uiso 1 1 calc R . . . .
H35B H 0.3006 -0.0998 0.0930 0.092 Uiso 1 1 calc R . . . .
C36 C 0.3721(9) -0.1389(10) 0.1022(3) 0.084(7) Uani 1 1 d . . . . .
H36A H 0.4011 -0.1336 0.1148 0.101 Uiso 1 1 calc R . . . .
H36B H 0.3887 -0.1294 0.0863 0.101 Uiso 1 1 calc R . . . .
C37 C 0.3555(10) -0.1986(9) 0.1019(5) 0.104(9) Uani 1 1 d . . . . .
H37A H 0.3832 -0.2201 0.0929 0.156 Uiso 1 1 calc GR . . . .
H37B H 0.3192 -0.2024 0.0941 0.156 Uiso 1 1 calc GR . . . .
H37C H 0.3533 -0.2125 0.1187 0.156 Uiso 1 1 calc GR . . . .
C38 C 0.3131(6) -0.0013(8) 0.0727(3) 0.049(4) Uani 1 1 d . . . . .
H38A H 0.2994 -0.0384 0.0678 0.058 Uiso 1 1 calc R . . . .
H38B H 0.2890 0.0268 0.0648 0.058 Uiso 1 1 calc R . . . .
C39 C 0.3709(7) 0.0057(10) 0.0631(3) 0.076(6) Uani 1 1 d . U . . .
H39A H 0.3961 -0.0218 0.0707 0.091 Uiso 1 1 calc R . . . .
H39B H 0.3849 0.0434 0.0668 0.091 Uiso 1 1 calc R . . . .
C40 C 0.3682(12) -0.003(2) 0.0356(5) 0.182(17) Uani 1 1 d . U . . .
H40A H 0.3449 0.0255 0.0278 0.219 Uiso 1 1 calc R . . . .
H40B H 0.3526 -0.0403 0.0317 0.219 Uiso 1 1 calc R . . . .
C41 C 0.4299(13) 0.0011(19) 0.0265(6) 0.209(19) Uani 1 1 d . U . . .
H41A H 0.4370 -0.0279 0.0143 0.314 Uiso 1 1 calc GR . . . .
H41B H 0.4552 -0.0038 0.0403 0.314 Uiso 1 1 calc GR . . . .
H41C H 0.4361 0.0377 0.0191 0.314 Uiso 1 1 calc GR . . . .
Ti1 Ti 0.03603(10) 0.41376(9) 0.23623(4) 0.0212(6) Uani 1 1 d . . . . .
Ti2 Ti 0.0000 0.5000 0.18634(6) 0.0248(8) Uani 1 2 d S T P . .
O1 O 0.0214(4) 0.4475(4) 0.15690(17) 0.039(3) Uani 1 1 d . . . . .
H1A H -0.0073 0.4298 0.1518 0.059 Uiso 1 1 d GR . . . .
H1B H 0.0460 0.4239 0.1616 0.059 Uiso 1 1 d GR . . . .
O2 O 0.0775(4) 0.5341(4) 0.18095(18) 0.042(3) Uani 1 1 d . . . . .
H2A H 0.0890 0.5660 0.1866 0.062 Uiso 1 1 d GR . . . .
H2B H 0.1044 0.5188 0.1725 0.062 Uiso 1 1 d GR . . . .
O3 O 0.0245(4) 0.4489(3) 0.20636(16) 0.028(2) Uani 1 1 d . . . . .
O4 O 0.1144(4) 0.3817(4) 0.22469(16) 0.029(2) Uani 1 1 d . . . . .
H4A H 0.1482 0.4000 0.2257 0.044 Uiso 1 1 d GR . . . .
H4B H 0.1209 0.3470 0.2180 0.044 Uiso 1 1 d GR . . . .
O5 O 0.0072(4) 0.3376(3) 0.22194(16) 0.030(2) Uani 1 1 d . . . . .
H5A H -0.0290 0.3248 0.2222 0.045 Uiso 1 1 d GR . . . .
H5B H 0.0287 0.3110 0.2141 0.045 Uiso 1 1 d GR . . . .
O6 O 0.0568(4) 0.3593(3) 0.26586(17) 0.029(2) Uani 1 1 d . . . . .
H6A H 0.0392 0.3258 0.2695 0.044 Uiso 1 1 d GR . . . .
H6B H 0.0849 0.3648 0.2773 0.044 Uiso 1 1 d GR . . . .
O7 O -0.0319(3) 0.4247(3) 0.24886(17) 0.026(2) Uani 1 1 d . . . . .
Ti3 Ti 0.5000 0.5000 0.06353(6) 0.0280(8) Uani 1 2 d S T P . .
Ti4 Ti 0.41933(10) 0.45283(9) 0.01390(4) 0.0209(6) Uani 1 1 d . . . . .
O8 O 0.4514(5) 0.4699(4) 0.09304(17) 0.047(3) Uani 1 1 d . . . . .
H8A H 0.4692 0.4731 0.1068 0.071 Uiso 1 1 d GR . . . .
H8B H 0.4436 0.4349 0.0909 0.071 Uiso 1 1 d GR . . . .
O9 O 0.5476(4) 0.4309(4) 0.06816(19) 0.041(3) Uani 1 1 d . . . . .
H9A H 0.5363 0.3986 0.0746 0.062 Uiso 1 1 d GR . . . .
H9B H 0.5835 0.4277 0.0641 0.062 Uiso 1 1 d GR . . . .
O10 O 0.4524(4) 0.4675(3) 0.04367(15) 0.027(2) Uani 1 1 d . . . . .
O11 O 0.3398(4) 0.4715(4) 0.02842(17) 0.034(2) Uani 1 1 d . . . . .
H11A H 0.3267 0.5071 0.0332 0.050 Uiso 1 1 d GR . . . .
H11B H 0.3107 0.4459 0.0314 0.050 Uiso 1 1 d GR . . . .
O12 O 0.3982(3) 0.3707(3) 0.02641(16) 0.027(2) Uani 1 1 d . . . . .
H12A H 0.3788 0.3630 0.0394 0.040 Uiso 1 1 d GR . . . .
H12B H 0.4075 0.3397 0.0193 0.040 Uiso 1 1 d GR . . . .
O13 O 0.3684(4) 0.4237(4) -0.01515(17) 0.031(2) Uani 1 1 d . . . . .
H13A H 0.3768 0.3950 -0.0255 0.046 Uiso 1 1 d GR . . . .
H13B H 0.3343 0.4375 -0.0195 0.046 Uiso 1 1 d GR . . . .
O14 O 0.4213(3) 0.5205(3) 0.00106(17) 0.024(2) Uani 1 1 d . . . . .
N1 N 0.2599(6) 0.2599(6) 0.2500 0.045(5) Uani 1 2 d S T P . .
C1 C 0.4277(9) 0.3103(9) 0.2721(4) 0.093(7) Uani 1 1 d . . . . .
H1C H 0.4244 0.3475 0.2650 0.139 Uiso 1 1 calc GR . . . .
H1D H 0.4644 0.3062 0.2796 0.139 Uiso 1 1 calc GR . . . .
H1E H 0.3988 0.3052 0.2845 0.139 Uiso 1 1 calc GR . . . .
C2 C 0.4209(7) 0.2679(8) 0.2526(4) 0.072(6) Uani 1 1 d . . . . .
H2C H 0.4270 0.2306 0.2597 0.087 Uiso 1 1 calc R . . . .
H2D H 0.4496 0.2739 0.2400 0.087 Uiso 1 1 calc R . . . .
C3 C 0.3648(7) 0.2695(7) 0.2410(3) 0.050(5) Uani 1 1 d . . . . .
H3A H 0.3645 0.2448 0.2266 0.060 Uiso 1 1 calc R . . . .
H3B H 0.3569 0.3078 0.2353 0.060 Uiso 1 1 calc R . . . .
C4 C 0.3200(7) 0.2514(7) 0.2587(3) 0.058(5) Uani 1 1 d . . . . .
H4C H 0.3250 0.2720 0.2742 0.069 Uiso 1 1 calc R . . . .
H4D H 0.3254 0.2114 0.2623 0.069 Uiso 1 1 calc R . . . .
C5 C 0.2476(7) 0.2236(8) 0.2283(3) 0.060(5) Uani 1 1 d . . . . .
H5C H 0.2755 0.2309 0.2155 0.072 Uiso 1 1 calc R . . . .
H5D H 0.2106 0.2336 0.2217 0.072 Uiso 1 1 calc R . . . .
C6 C 0.2482(10) 0.1615(11) 0.2347(5) 0.112(6) Uani 1 1 d . U . . .
H6C H 0.2217 0.1536 0.2480 0.134 Uiso 1 1 calc R . . . .
H6D H 0.2858 0.1499 0.2399 0.134 Uiso 1 1 calc R . . . .
C7 C 0.2299(9) 0.1285(10) 0.2098(5) 0.112(6) Uani 1 1 d D U . . .
H7A H 0.2155 0.1544 0.1973 0.135 Uiso 1 1 calc R . . . .
H7B H 0.2614 0.1072 0.2029 0.135 Uiso 1 1 calc R . . . .
C8 C 0.1845(19) 0.090(2) 0.2192(8) 0.33(3) Uani 1 1 d D U . . .
H8C H 0.1501 0.0972 0.2102 0.491 Uiso 1 1 calc R . . . .
H8D H 0.1782 0.0976 0.2366 0.491 Uiso 1 1 calc R . . . .
H8E H 0.1959 0.0516 0.2170 0.491 Uiso 1 1 calc R . . . .
N4 N 0.7599(14) 0.2599(14) 0.0000 0.208(6) Uani 1 2 d DS TU P . .
C42 C 0.6013(17) 0.1725(14) 0.0334(7) 0.226(18) Uani 1 1 d D U . . .
H42A H 0.5933 0.1545 0.0177 0.340 Uiso 1 1 calc R . . . .
H42B H 0.5695 0.1678 0.0443 0.340 Uiso 1 1 calc R . . . .
H42C H 0.6343 0.1554 0.0407 0.340 Uiso 1 1 calc R . . . .
C43 C 0.6120(14) 0.2346(14) 0.0292(7) 0.208(6) Uani 1 1 d D U . . .
H43A H 0.6223 0.2514 0.0451 0.250 Uiso 1 1 calc R . . . .
H43B H 0.5767 0.2520 0.0240 0.250 Uiso 1 1 calc R . . . .
C44 C 0.6578(12) 0.2504(14) 0.0102(7) 0.208(6) Uani 1 1 d D U . . .
H44A H 0.6582 0.2217 -0.0027 0.250 Uiso 1 1 calc R . . . .
H44B H 0.6472 0.2860 0.0025 0.250 Uiso 1 1 calc R . . . .
C45 C 0.7168(13) 0.2562(15) 0.0204(8) 0.208(6) Uani 1 1 d D U . . .
H45A H 0.7190 0.2900 0.0306 0.250 Uiso 1 1 calc R . . . .
H45B H 0.7253 0.2238 0.0308 0.250 Uiso 1 1 calc R . . . .
C46 C 0.8125(13) 0.2621(15) 0.0164(7) 0.208(6) Uani 1 1 d D U . . .
H46A H 0.8167 0.2266 0.0253 0.250 Uiso 1 1 calc R . . . .
H46B H 0.8086 0.2923 0.0286 0.250 Uiso 1 1 calc R . . . .
C47 C 0.8647(14) 0.2728(13) 0.0004(6) 0.209(6) Uani 1 1 d D U . . .
H47A H 0.8566 0.3053 -0.0101 0.251 Uiso 1 1 calc R . . . .
H47B H 0.8689 0.2404 -0.0106 0.251 Uiso 1 1 calc R . . . .
C48 C 0.9228(11) 0.2832(15) 0.0129(7) 0.209(6) Uani 1 1 d D U . . .
H48A H 0.9403 0.2473 0.0172 0.251 Uiso 1 1 calc R . . . .
H48B H 0.9478 0.3031 0.0015 0.251 Uiso 1 1 calc R . . . .
C49 C 0.9135(19) 0.3182(19) 0.0360(7) 0.36(5) Uani 1 1 d D . . . .
H49A H 0.8754 0.3130 0.0418 0.537 Uiso 1 1 calc R . . . .
H49B H 0.9197 0.3575 0.0322 0.537 Uiso 1 1 calc R . . . .
H49C H 0.9396 0.3064 0.0487 0.537 Uiso 1 1 calc R . . . .
Br7 Br 0.0000 0.0000 0.14527(4) 0.0439(6) Uani 1 2 d S T P . .
Br9 Br 0.28534(7) 0.37012(7) 0.05793(3) 0.0499(5) Uani 1 1 d . . . . .
Br1 Br 0.38895(6) 0.15606(6) 0.19464(3) 0.0424(4) Uani 1 1 d . . . . .
Br2 Br 0.10418(7) 0.26603(6) 0.19663(3) 0.0488(5) Uani 1 1 d . . . . .
O15 O 0.3969(5) 0.3727(4) 0.09100(17) 0.048(3) Uani 1 1 d . . . . .
O16 O 0.1063(5) 0.3770(5) 0.16176(19) 0.065(4) Uani 1 1 d . . . . .
Br3 Br 0.18528(6) 0.46660(7) 0.19150(3) 0.0491(5) Uani 1 1 d . . . . .
Br4 Br 0.0000 0.5000 0.10509(4) 0.0386(5) Uani 1 2 d S T P . .
Br5 Br 0.49564(7) 0.31343(6) 0.05862(3) 0.0460(4) Uani 1 1 d . . . . .
Br6 Br 0.17445(7) 0.09230(7) 0.05214(4) 0.0570(5) Uani 1 1 d . . . . .

loop_
_atom_site_aniso_label
_atom_site_aniso_U_11
_atom_site_aniso_U_22
_atom_site_aniso_U_33
_atom_site_aniso_U_23
_atom_site_aniso_U_13
_atom_site_aniso_U_12
N2 0.038(8) 0.050(8) 0.037(8) 0.022(7) -0.004(7) -0.003(6)
C9 0.040(11) 0.15(2) 0.058(14) 0.035(14) -0.007(10) -0.014(12)
C10 0.022(9) 0.096(15) 0.086(15) 0.038(13) -0.014(9) 0.000(9)
C11 0.037(9) 0.055(11) 0.054(12) 0.012(9) 0.001(9) 0.017(8)
C12 0.046(10) 0.052(10) 0.037(10) 0.017(9) 0.006(8) 0.008(8)
C13 0.032(9) 0.050(11) 0.072(15) 0.024(10) -0.003(9) 0.000(8)
C14 0.052(11) 0.050(11) 0.048(12) 0.023(9) 0.004(9) 0.012(9)
C15 0.048(11) 0.034(10) 0.099(17) 0.029(11) 0.015(11) 0.007(8)
C16 0.099(17) 0.052(13) 0.084(17) -0.002(12) -0.032(14) -0.006(11)
C17 0.047(12) 0.070(14) 0.105(18) 0.017(13) 0.018(12) -0.010(10)
C18 0.051(12) 0.054(11) 0.091(17) 0.017(11) 0.024(11) -0.008(9)
C19 0.046(10) 0.066(11) 0.033(10) 0.020(9) 0.000(9) -0.010(8)
C20 0.042(9) 0.039(9) 0.042(10) 0.026(8) 0.002(8) -0.006(8)
C21 0.042(10) 0.085(14) 0.045(12) 0.045(11) 0.005(9) 0.005(9)
C22 0.086(14) 0.054(12) 0.060(14) 0.012(11) 0.013(12) 0.011(10)
C23 0.14(2) 0.11(2) 0.055(16) 0.008(14) -0.014(16) 0.007(18)
C24 0.14(5) 0.08(3) 0.10(4) -0.05(3) -0.03(3) 0.01(3)
C25 0.06(3) 0.10(4) 0.21(6) -0.10(4) -0.05(3) 0.03(3)
N3 0.044(8) 0.044(8) 0.056(10) 0.008(8) -0.021(7) 0.004(7)
C26 0.079(17) 0.071(17) 0.23(4) 0.00(2) -0.01(2) -0.004(13)
C27 0.084(16) 0.067(15) 0.15(2) -0.045(16) 0.034(16) -0.041(13)
C28 0.051(12) 0.065(13) 0.095(18) -0.003(12) -0.004(11) -0.001(10)
C29 0.043(10) 0.075(13) 0.046(12) -0.001(10) -0.011(9) -0.020(9)
C30 0.018(7) 0.080(12) 0.056(12) 0.026(11) -0.010(8) -0.003(8)
C31 0.038(10) 0.079(14) 0.058(13) 0.018(11) -0.014(9) -0.002(9)
C32 0.035(9) 0.044(10) 0.074(14) 0.020(10) -0.008(9) -0.005(7)
C33 0.053(12) 0.13(2) 0.049(14) 0.012(13) 0.006(10) -0.021(12)
C34 0.040(11) 0.089(15) 0.062(14) 0.023(12) 0.001(9) 0.019(10)
C35 0.067(14) 0.072(14) 0.091(18) 0.034(13) -0.009(13) 0.030(12)
C36 0.097(17) 0.13(2) 0.022(11) -0.002(13) -0.009(11) 0.009(15)
C37 0.13(2) 0.080(17) 0.10(2) 0.042(15) 0.021(17) 0.038(15)
C38 0.031(9) 0.076(12) 0.038(10) -0.005(10) -0.006(8) -0.005(9)
C39 0.047(11) 0.120(17) 0.061(12) 0.002(12) 0.004(10) 0.010(12)
C40 0.12(2) 0.36(5) 0.064(14) -0.033(17) 0.022(13) -0.04(3)
C41 0.15(2) 0.35(6) 0.13(3) -0.03(3) 0.051(19) -0.03(3)
Ti1 0.0244(13) 0.0198(12) 0.0195(15) -0.0018(11) -0.0017(11) 0.0020(11)
Ti2 0.0245(18) 0.035(2) 0.015(2) 0.000 0.000 0.0008(16)
O1 0.055(7) 0.038(6) 0.025(6) -0.008(5) -0.005(5) 0.008(5)
O2 0.036(6) 0.041(6) 0.048(8) -0.004(6) 0.001(5) -0.003(5)
O3 0.034(5) 0.035(5) 0.015(5) 0.003(4) -0.001(4) 0.005(4)
O4 0.024(5) 0.032(6) 0.031(6) -0.006(5) -0.004(5) 0.010(4)
O5 0.030(5) 0.027(5) 0.033(6) -0.008(4) 0.006(5) -0.004(4)
O6 0.034(6) 0.027(5) 0.027(6) 0.007(5) -0.012(5) 0.002(4)
O7 0.029(5) 0.020(5) 0.030(6) -0.006(4) 0.015(5) -0.009(4)
Ti3 0.048(2) 0.0261(19) 0.010(2) 0.000 0.000 -0.0100(18)
Ti4 0.0232(13) 0.0203(13) 0.0192(15) -0.0019(11) 0.0003(11) -0.0051(10)
O8 0.078(8) 0.051(7) 0.013(6) 0.000(5) 0.003(6) -0.026(6)
O9 0.058(7) 0.026(5) 0.040(7) 0.008(5) -0.006(6) -0.011(5)
O10 0.041(6) 0.028(5) 0.012(5) 0.001(4) 0.004(4) -0.010(4)
O11 0.025(5) 0.033(6) 0.043(7) -0.009(5) 0.017(5) 0.000(4)
O12 0.037(6) 0.020(5) 0.023(6) -0.003(4) 0.007(5) 0.000(4)
O13 0.025(5) 0.030(5) 0.037(7) -0.013(5) 0.000(5) 0.003(4)
O14 0.022(5) 0.025(5) 0.025(6) 0.003(4) 0.004(4) -0.001(4)
N1 0.057(8) 0.057(8) 0.021(10) 0.004(6) -0.004(6) 0.029(10)
C1 0.083(16) 0.104(18) 0.092(18) -0.031(16) -0.021(14) -0.004(14)
C2 0.052(12) 0.075(14) 0.090(16) -0.018(13) -0.013(12) 0.027(10)
C3 0.055(11) 0.049(10) 0.046(11) -0.007(9) -0.002(10) 0.025(9)
C4 0.066(12) 0.068(13) 0.039(11) 0.003(10) -0.012(10) 0.027(10)
C5 0.049(11) 0.102(16) 0.030(10) -0.009(11) 0.000(9) 0.006(11)
C6 0.084(12) 0.112(14) 0.140(16) -0.034(12) -0.022(11) 0.005(10)
C7 0.084(12) 0.112(14) 0.140(16) -0.034(12) -0.022(11) 0.006(10)
C8 0.34(4) 0.38(5) 0.26(3) -0.08(3) 0.03(3) -0.25(4)
N4 0.180(7) 0.180(7) 0.263(13) 0.031(6) -0.031(6) 0.090(10)
C42 0.32(5) 0.186(11) 0.17(4) 0.006(12) 0.03(3) 0.069(15)
C43 0.181(7) 0.180(7) 0.263(13) 0.031(7) -0.029(7) 0.090(10)
C44 0.181(7) 0.180(7) 0.263(13) 0.030(7) -0.029(7) 0.090(10)
C45 0.181(7) 0.180(7) 0.263(13) 0.030(7) -0.030(7) 0.090(10)
C46 0.181(7) 0.181(7) 0.264(13) 0.031(7) -0.031(7) 0.089(10)
C47 0.181(7) 0.181(7) 0.264(13) 0.031(7) -0.031(7) 0.089(10)
C48 0.181(7) 0.182(7) 0.265(13) 0.032(7) -0.032(7) 0.089(10)
C49 0.49(9) 0.33(6) 0.26(6) -0.14(5) -0.27(6) 0.25(7)
Br7 0.0685(16) 0.0449(13) 0.0181(12) 0.000 0.000 0.0064(12)
Br9 0.0433(10) 0.0473(10) 0.0591(12) -0.0033(9) 0.0181(9) -0.0182(8)
Br1 0.0385(8) 0.0416(9) 0.0470(11) 0.0157(9) 0.0010(8) 0.0070(7)
Br2 0.0448(9) 0.0397(9) 0.0619(12) -0.0213(9) -0.0084(9) 0.0140(7)
O15 0.067(8) 0.059(7) 0.019(6) 0.006(5) 0.011(6) -0.014(6)
O16 0.068(8) 0.099(10) 0.029(7) -0.010(7) 0.003(6) 0.047(7)
Br3 0.0290(8) 0.0674(11) 0.0509(12) 0.0062(10) 0.0128(9) 0.0044(8)
Br4 0.0438(13) 0.0538(14) 0.0180(12) 0.000 0.000 0.0122(11)
Br5 0.0555(10) 0.0320(8) 0.0505(11) 0.0116(8) -0.0036(9) -0.0064(8)
Br6 0.0551(11) 0.0421(9) 0.0740(14) -0.0136(9) -0.0350(10) 0.0057(8)

loop_
_atom_type_symbol
_atom_type_description
_atom_type_scat_dispersion_real
_atom_type_scat_dispersion_imag
_atom_type_scat_source
C C 0.0033 0.0016 'International Tables Vol C Tables 4.2.6.8 and 6.1.1.4'
H H 0.0000 0.0000 'International Tables Vol C Tables 4.2.6.8 and 6.1.1.4'
Br Br -0.2901 2.4595 'International Tables Vol C Tables 4.2.6.8 and 6.1.1.4'
N N 0.0061 0.0033 'International Tables Vol C Tables 4.2.6.8 and 6.1.1.4'
O O 0.0106 0.0060 'International Tables Vol C Tables 4.2.6.8 and 6.1.1.4'
Ti Ti 0.2776 0.4457 'International Tables Vol C Tables 4.2.6.8 and 6.1.1.4'

loop_
_geom_angle_atom_site_label_1
_geom_angle_atom_site_label_2
_geom_angle_atom_site_label_3
_geom_angle
_geom_angle_site_symmetry_1
_geom_angle_site_symmetry_3
C12 N2 C20 105.9(11) . .
C13 N2 C12 113.7(12) . .
C13 N2 C20 110.1(12) . .
C21 N2 C12 109.7(12) . .
C21 N2 C13 108.0(12) . .
C21 N2 C20 109.4(12) . .
H9C C9 H9D 109.5 . .
H9C C9 H9E 109.5 . .
H9D C9 H9E 109.5 . .
C10 C9 H9C 109.5 . .
C10 C9 H9D 109.5 . .
C10 C9 H9E 109.5 . .
C9 C10 H10A 108.8 . .
C9 C10 H10B 108.8 . .
H10A C10 H10B 107.6 . .
C11 C10 C9 114.0(15) . .
C11 C10 H10A 108.8 . .
C11 C10 H10B 108.8 . .
C10 C11 H11C 109.8 . .
C10 C11 H11D 109.8 . .
H11C C11 H11D 108.3 . .
C12 C11 C10 109.3(13) . .
C12 C11 H11C 109.8 . .
C12 C11 H11D 109.8 . .
N2 C12 H12C 108.5 . .
N2 C12 H12D 108.5 . .
C11 C12 N2 115.0(12) . .
C11 C12 H12C 108.5 . .
C11 C12 H12D 108.5 . .
H12C C12 H12D 107.5 . .
N2 C13 H13C 108.8 . .
N2 C13 H13D 108.8 . .
H13C C13 H13D 107.7 . .
C14 C13 N2 113.6(13) . .
C14 C13 H13C 108.8 . .
C14 C13 H13D 108.8 . .
C13 C14 H14A 109.6 . .
C13 C14 H14B 109.6 . .
C13 C14 C15 110.2(14) . .
H14A C14 H14B 108.1 . .
C15 C14 H14A 109.6 . .
C15 C14 H14B 109.6 . .
C14 C15 H15A 109.1 . .
C14 C15 H15B 109.1 . .
C14 C15 C16 112.5(15) . .
H15A C15 H15B 107.8 . .
C16 C15 H15A 109.1 . .
C16 C15 H15B 109.1 . .
C15 C16 H16A 109.5 . .
C15 C16 H16B 109.5 . .
C15 C16 H16C 109.5 . .
H16A C16 H16B 109.5 . .
H16A C16 H16C 109.5 . .
H16B C16 H16C 109.5 . .
H17A C17 H17B 109.5 . .
H17A C17 H17C 109.5 . .
H17B C17 H17C 109.5 . .
C18 C17 H17A 109.5 . .
C18 C17 H17B 109.5 . .
C18 C17 H17C 109.5 . .
C17 C18 H18A 109.1 . .
C17 C18 H18B 109.1 . .
H18A C18 H18B 107.8 . .
C19 C18 C17 112.5(16) . .
C19 C18 H18A 109.1 . .
C19 C18 H18B 109.1 . .
C18 C19 H19A 109.9 . .
C18 C19 H19B 109.9 . .
C18 C19 C20 108.8(13) . .
H19A C19 H19B 108.3 . .
C20 C19 H19A 109.9 . .
C20 C19 H19B 109.9 . .
N2 C20 H20A 108.3 . .
N2 C20 H20B 108.3 . .
C19 C20 N2 115.8(11) . .
C19 C20 H20A 108.3 . .
C19 C20 H20B 108.3 . .
H20A C20 H20B 107.4 . .
N2 C21 H21A 107.7 . .
N2 C21 H21B 107.7 . .
H21A C21 H21B 107.1 . .
C22 C21 N2 118.5(14) . .
C22 C21 H21A 107.7 . .
C22 C21 H21B 107.7 . .
C21 C22 H22A 108.9 . .
C21 C22 H22B 108.9 . .
C21 C22 C23 113.5(17) . .
H22A C22 H22B 107.7 . .
C23 C22 H22A 108.9 . .
C23 C22 H22B 108.9 . .
C22 C23 H23A 110.5 . .
C22 C23 H23B 109.5 . .
H23A C23 H23B 108.5 . .
C24 C23 C22 103(2) . .
C24 C23 H23A 143.6 . .
C24 C23 H23B 43.7 . .
C25 C23 C22 112(3) . .
C25 C23 H23A 107.3 . .
C25 C23 H23B 109.2 . .
C25 C23 C24 73(3) . .
C23 C24 H23B 38.2 . .
C23 C24 H24A 110.9 . .
C23 C24 H24B 107.7 . .
C23 C24 H24C 110.0 . .
C23 C24 C25 53.6(14) . .
H23B C24 H24A 77.1 . .
H23B C24 H24B 104.0 . .
H23B C24 H24C 140.8 . .
H24A C24 H24B 109.4 . .
H24A C24 H24C 109.5 . .
H24B C24 H24C 109.4 . .
C25 C24 H23B 86.8 . .
C25 C24 H24A 163.8 . .
C25 C24 H24B 75.2 . .
C25 C24 H24C 82.5 . .
C23 C25 C24 53.7(14) . .
C23 C25 H25A 109.9 . .
C23 C25 H25B 105.9 . .
C23 C25 H25C 112.6 . .
C24 C25 H25A 163.3 . .
C24 C25 H25B 75.5 . .
C24 C25 H25C 82.8 . .
H25A C25 H25B 109.5 . .
H25A C25 H25C 109.4 . .
H25B C25 H25C 109.5 . .
C29 N3 C34 107.3(13) . .
C29 N3 C38 110.5(13) . .
C30 N3 C29 112.7(13) . .
C30 N3 C34 113.2(13) . .
C30 N3 C38 105.2(11) . .
C34 N3 C38 107.9(13) . .
H26A C26 H26B 109.5 . .
H26A C26 H26C 109.5 . .
H26B C26 H26C 109.5 . .
C27 C26 H26A 109.5 . .
C27 C26 H26B 109.5 . .
C27 C26 H26C 109.5 . .
C26 C27 H27A 109.9 . .
C26 C27 H27B 109.9 . .
C26 C27 C28 109(2) . .
H27A C27 H27B 108.3 . .
C28 C27 H27A 109.9 . .
C28 C27 H27B 109.9 . .
C27 C28 H28A 109.9 . .
C27 C28 H28B 109.9 . .
H28A C28 H28B 108.3 . .
C29 C28 C27 108.7(18) . .
C29 C28 H28A 109.9 . .
C29 C28 H28B 109.9 . .
N3 C29 H29A 108.4 . .
N3 C29 H29B 108.4 . .
C28 C29 N3 115.4(14) . .
C28 C29 H29A 108.4 . .
C28 C29 H29B 108.4 . .
H29A C29 H29B 107.5 . .
N3 C30 H30A 108.8 . .
N3 C30 H30B 108.8 . .
N3 C30 C31 113.9(13) . .
H30A C30 H30B 107.7 . .
C31 C30 H30A 108.8 . .
C31 C30 H30B 108.8 . .
C30 C31 H31A 109.4 . .
C30 C31 H31B 109.4 . .
C30 C31 C32 111.2(13) . .
H31A C31 H31B 108.0 . .
C32 C31 H31A 109.4 . .
C32 C31 H31B 109.4 . .
C31 C32 H32A 109.3 . .
C31 C32 H32B 109.3 . .
C31 C32 C33 111.4(14) . .
H32A C32 H32B 108.0 . .
C33 C32 H32A 109.3 . .
C33 C32 H32B 109.3 . .
C32 C33 H33A 109.5 . .
C32 C33 H33B 109.5 . .
C32 C33 H33C 109.5 . .
H33A C33 H33B 109.5 . .
H33A C33 H33C 109.5 . .
H33B C33 H33C 109.5 . .
N3 C34 H34A 108.6 . .
N3 C34 H34B 108.6 . .
H34A C34 H34B 107.6 . .
C35 C34 N3 114.7(15) . .
C35 C34 H34A 108.6 . .
C35 C34 H34B 108.6 . .
C34 C35 H35A 108.5 . .
C34 C35 H35B 108.5 . .
H35A C35 H35B 107.5 . .
C36 C35 C34 115.1(18) . .
C36 C35 H35A 108.5 . .
C36 C35 H35B 108.5 . .
C35 C36 H36A 108.6 . .
C35 C36 H36B 108.6 . .
C35 C36 C37 114(2) . .
H36A C36 H36B 107.6 . .
C37 C36 H36A 108.6 . .
C37 C36 H36B 108.6 . .
C36 C37 H37A 109.5 . .
C36 C37 H37B 109.5 . .
C36 C37 H37C 109.5 . .
H37A C37 H37B 109.5 . .
H37A C37 H37C 109.5 . .
H37B C37 H37C 109.5 . .
N3 C38 H38A 108.4 . .
N3 C38 H38B 108.4 . .
H38A C38 H38B 107.5 . .
C39 C38 N3 115.5(13) . .
C39 C38 H38A 108.4 . .
C39 C38 H38B 108.4 . .
C38 C39 H39A 110.3 . .
C38 C39 H39B 110.3 . .
C38 C39 C40 107.1(18) . .
H39A C39 H39B 108.5 . .
C40 C39 H39A 110.3 . .
C40 C39 H39B 110.3 . .
C39 C40 H40A 110.7 . .
C39 C40 H40B 110.7 . .
C39 C40 C41 105(2) . .
H40A C40 H40B 108.8 . .
C41 C40 H40A 110.7 . .
C41 C40 H40B 110.7 . .
C40 C41 H41A 109.5 . .
C40 C41 H41B 109.5 . .
C40 C41 H41C 109.5 . .
H41A C41 H41B 109.5 . .
H41A C41 H41C 109.5 . .
H41B C41 H41C 109.5 . .
O3 Ti1 O4 92.1(4) . .
O3 Ti1 O5 91.1(4) . .
O3 Ti1 O6 167.6(4) . .
O4 Ti1 O6 78.3(3) . .
O5 Ti1 O4 82.3(4) . .
O5 Ti1 O6 80.0(3) . .
O7 Ti1 O3 97.8(4) . .
O7 Ti1 O3 98.4(4) 12 .
O7 Ti1 O4 166.5(4) . .
O7 Ti1 O4 86.2(4) 12 .
O7 Ti1 O5 88.4(4) . .
O7 Ti1 O5 165.4(4) 12 .
O7 Ti1 O6 90.6(4) . .
O7 Ti1 O6 88.8(4) 12 .
O7 Ti1 O7 101.2(4) . 12
O1 Ti2 O1 80.4(5) . 3_565
O2 Ti2 O1 84.7(4) . .
O2 Ti2 O1 82.7(4) . 3_565
O2 Ti2 O1 84.7(4) 3_565 3_565
O2 Ti2 O1 82.7(4) 3_565 .
O2 Ti2 O2 163.5(6) . 3_565
O3 Ti2 O1 88.7(4) 3_565 3_565
O3 Ti2 O1 168.8(4) 3_565 .
O3 Ti2 O1 88.7(4) . .
O3 Ti2 O1 168.8(4) . 3_565
O3 Ti2 O2 96.6(4) 3_565 .
O3 Ti2 O2 93.7(4) . .
O3 Ti2 O2 96.6(4) . 3_565
O3 Ti2 O2 93.7(4) 3_565 3_565
O3 Ti2 O3 102.3(6) . 3_565
Ti2 O1 H1A 110.3 . .
Ti2 O1 H1B 109.6 . .
H1A O1 H1B 108.8 . .
Ti2 O2 H2A 125.8 . .
Ti2 O2 H2B 125.4 . .
H2A O2 H2B 108.8 . .
Ti2 O3 Ti1 156.9(5) . .
Ti1 O4 H4A 125.8 . .
Ti1 O4 H4B 126.4 . .
H4A O4 H4B 107.9 . .
Ti1 O5 H5A 126.3 . .
Ti1 O5 H5B 126.0 . .
H5A O5 H5B 107.7 . .
Ti1 O6 H6A 125.9 . .
Ti1 O6 H6B 126.2 . .
H6A O6 H6B 107.9 . .
Ti1 O7 Ti1 155.5(5) . 10_455
O8 Ti3 O8 80.8(6) . 3_665
O9 Ti3 O8 86.4(4) . .
O9 Ti3 O8 82.8(4) . 3_665
O9 Ti3 O8 82.8(4) 3_665 .
O9 Ti3 O8 86.4(4) 3_665 3_665
O9 Ti3 O9 165.7(6) 3_665 .
O10 Ti3 O8 168.4(4) 3_665 .
O10 Ti3 O8 87.7(4) . .
O10 Ti3 O8 168.4(4) . 3_665
O10 Ti3 O8 87.7(4) 3_665 3_665
O10 Ti3 O9 94.3(4) . 3_665
O10 Ti3 O9 94.6(4) . .
O10 Ti3 O9 94.6(4) 3_665 3_665
O10 Ti3 O9 94.3(4) 3_665 .
O10 Ti3 O10 103.8(6) 3_665 .
O10 Ti4 O11 91.0(4) . .
O10 Ti4 O12 89.8(4) . .
O10 Ti4 O13 166.1(4) . .
O11 Ti4 O12 82.1(3) . .
O11 Ti4 O13 80.3(4) . .
O13 Ti4 O12 78.4(3) . .
O14 Ti4 O10 97.7(4) 4_655 .
O14 Ti4 O10 99.4(4) . .
O14 Ti4 O11 166.1(4) 4_655 .
O14 Ti4 O11 88.7(4) . .
O14 Ti4 O12 167.1(4) . .
O14 Ti4 O12 87.1(3) 4_655 .
O14 Ti4 O13 91.2(4) . .
O14 Ti4 O13 89.0(4) 4_655 .
O14 Ti4 O14 100.5(4) . 4_655
Ti3 O8 H8A 110.9 . .
Ti3 O8 H8B 110.1 . .
H8A O8 H8B 108.1 . .
Ti3 O9 H9A 126.0 . .
Ti3 O9 H9B 125.6 . .
H9A O9 H9B 108.4 . .
Ti3 O10 Ti4 155.3(5) . .
Ti4 O11 H11A 126.5 . .
Ti4 O11 H11B 126.4 . .
H11A O11 H11B 107.1 . .
Ti4 O12 H12A 125.5 . .
Ti4 O12 H12B 125.5 . .
H12A O12 H12B 109.0 . .
Ti4 O13 H13A 125.8 . .
Ti4 O13 H13B 126.2 . .
H13A O13 H13B 108.1 . .
Ti4 O14 Ti4 156.2(5) . 2_565
C4 N1 C4 110.3(19) 6 .
C5 N1 C4 105.9(10) 6 .
C5 N1 C4 110.7(9) 6 6
C5 N1 C4 110.7(9) . .
C5 N1 C4 105.9(10) . 6
C5 N1 C5 113.3(19) . 6
H1C C1 H1D 109.5 . .
H1C C1 H1E 109.5 . .
H1D C1 H1E 109.5 . .
C2 C1 H1C 109.5 . .
C2 C1 H1D 109.5 . .
C2 C1 H1E 109.5 . .
C1 C2 H2C 109.0 . .
C1 C2 H2D 109.0 . .
C1 C2 C3 112.8(15) . .
H2C C2 H2D 107.8 . .
C3 C2 H2C 109.0 . .
C3 C2 H2D 109.0 . .
C2 C3 H3A 109.4 . .
C2 C3 H3B 109.4 . .
C2 C3 C4 111.2(15) . .
H3A C3 H3B 108.0 . .
C4 C3 H3A 109.4 . .
C4 C3 H3B 109.4 . .
N1 C4 H4C 108.4 . .
N1 C4 H4D 108.4 . .
C3 C4 N1 115.6(13) . .
C3 C4 H4C 108.4 . .
C3 C4 H4D 108.4 . .
H4C C4 H4D 107.4 . .
N1 C5 H5C 109.1 . .
N1 C5 H5D 109.1 . .
N1 C5 C6 112.6(16) . .
H5C C5 H5D 107.8 . .
C6 C5 H5C 109.1 . .
C6 C5 H5D 109.1 . .
C5 C6 H6C 110.5 . .
C5 C6 H6D 110.5 . .
C5 C6 C7 106(2) . .
H6C C6 H6D 108.6 . .
C7 C6 H6C 110.5 . .
C7 C6 H6D 110.5 . .
C6 C7 H7A 111.4 . .
C6 C7 H7B 111.4 . .
H7A C7 H7B 109.3 . .
C8 C7 C6 102(2) . .
C8 C7 H7A 111.4 . .
C8 C7 H7B 111.4 . .
C7 C8 H8C 109.5 . .
C7 C8 H8D 109.5 . .
C7 C8 H8E 109.5 . .
H8C C8 H8D 109.5 . .
H8C C8 H8E 109.5 . .
H8D C8 H8E 109.5 . .
C45 N4 C45 117(4) 14_544 .
C45 N4 C46 97.6(18) . .
C45 N4 C46 97.6(18) 14_544 14_544
C45 N4 C46 119.6(18) . 14_544
C45 N4 C46 119.6(18) 14_544 .
C46 N4 C46 106(4) 14_544 .
H42A C42 H42B 109.5 . .
H42A C42 H42C 109.5 . .
H42B C42 H42C 109.5 . .
C43 C42 H42A 109.5 . .
C43 C42 H42B 109.5 . .
C43 C42 H42C 109.5 . .
C42 C43 H43A 108.1 . .
C42 C43 H43B 108.1 . .
C42 C43 C44 117(3) . .
H43A C43 H43B 107.3 . .
C44 C43 H43A 108.1 . .
C44 C43 H43B 108.1 . .
C43 C44 H44A 108.4 . .
C43 C44 H44B 108.4 . .
H44A C44 H44B 107.4 . .
C45 C44 C43 116(3) . .
C45 C44 H44A 108.4 . .
C45 C44 H44B 108.4 . .
N4 C45 C44 112(3) . .
N4 C45 H45A 109.3 . .
N4 C45 H45B 109.3 . .
C44 C45 H45A 109.3 . .
C44 C45 H45B 109.3 . .
H45A C45 H45B 107.9 . .
N4 C46 H46A 109.7 . .
N4 C46 H46B 109.7 . .
N4 C46 C47 110(3) . .
H46A C46 H46B 108.2 . .
C47 C46 H46A 109.7 . .
C47 C46 H46B 109.7 . .
C46 C47 H47A 107.4 . .
C46 C47 H47B 107.4 . .
C46 C47 C48 120(2) . .
H47A C47 H47B 106.9 . .
C48 C47 H47A 107.4 . .
C48 C47 H47B 107.4 . .
C47 C48 H48A 110.0 . .
C47 C48 H48B 110.0 . .
H48A C48 H48B 108.4 . .
C49 C48 C47 108.5(13) . .
C49 C48 H48A 110.0 . .
C49 C48 H48B 110.0 . .
C48 C49 H49A 109.5 . .
C48 C49 H49B 109.5 . .
C48 C49 H49C 109.5 . .
H49A C49 H49B 109.5 . .
H49A C49 H49C 109.5 . .
H49B C49 H49C 109.5 . .

loop_
_geom_bond_atom_site_label_1
_geom_bond_atom_site_label_2
_geom_bond_distance
_geom_bond_site_symmetry_2
N2 C12 1.522(18) .
N2 C13 1.511(19) .
N2 C20 1.541(17) .
N2 C21 1.51(2) .
C9 H9C 0.9800 .
C9 H9D 0.9800 .
C9 H9E 0.9800 .
C9 C10 1.53(2) .
C10 H10A 0.9900 .
C10 H10B 0.9900 .
C10 C11 1.51(2) .
C11 H11C 0.9900 .
C11 H11D 0.9900 .
C11 C12 1.50(2) .
C12 H12C 0.9900 .
C12 H12D 0.9900 .
C13 H13C 0.9900 .
C13 H13D 0.9900 .
C13 C14 1.48(2) .
C14 H14A 0.9900 .
C14 H14B 0.9900 .
C14 C15 1.51(2) .
C15 H15A 0.9900 .
C15 H15B 0.9900 .
C15 C16 1.52(2) .
C16 H16A 0.9800 .
C16 H16B 0.9800 .
C16 H16C 0.9800 .
C17 H17A 0.9800 .
C17 H17B 0.9800 .
C17 H17C 0.9800 .
C17 C18 1.54(2) .
C18 H18A 0.9900 .
C18 H18B 0.9900 .
C18 C19 1.50(2) .
C19 H19A 0.9900 .
C19 H19B 0.9900 .
C19 C20 1.51(2) .
C20 H20A 0.9900 .
C20 H20B 0.9900 .
C21 H21A 0.9900 .
C21 H21B 0.9900 .
C21 C22 1.48(2) .
C22 H22A 0.9900 .
C22 H22B 0.9900 .
C22 C23 1.54(3) .
C23 H23A 0.9600 .
C23 H23B 0.9603 .
C23 C24 1.538(14) .
C23 C25 1.535(14) .
C24 H23B 1.0741 .
C24 H24A 0.9603 .
C24 H24B 0.9601 .
C24 H24C 0.9586 .
C24 C25 1.82(6) .
C25 H25A 0.9602 .
C25 H25B 0.9597 .
C25 H25C 0.9594 .
N3 C29 1.51(2) .
N3 C30 1.503(17) .
N3 C34 1.532(19) .
N3 C38 1.536(19) .
C26 H26A 0.9800 .
C26 H26B 0.9800 .
C26 H26C 0.9800 .
C26 C27 1.56(3) .
C27 H27A 0.9900 .
C27 H27B 0.9900 .
C27 C28 1.57(3) .
C28 H28A 0.9900 .
C28 H28B 0.9900 .
C28 C29 1.49(2) .
C29 H29A 0.9900 .
C29 H29B 0.9900 .
C30 H30A 0.9900 .
C30 H30B 0.9900 .
C30 C31 1.51(2) .
C31 H31A 0.9900 .
C31 H31B 0.9900 .
C31 C32 1.53(2) .
C32 H32A 0.9900 .
C32 H32B 0.9900 .
C32 C33 1.54(2) .
C33 H33A 0.9800 .
C33 H33B 0.9800 .
C33 H33C 0.9800 .
C34 H34A 0.9900 .
C34 H34B 0.9900 .
C34 C35 1.53(3) .
C35 H35A 0.9900 .
C35 H35B 0.9900 .
C35 C36 1.48(3) .
C36 H36A 0.9900 .
C36 H36B 0.9900 .
C36 C37 1.49(3) .
C37 H37A 0.9800 .
C37 H37B 0.9800 .
C37 H37C 0.9800 .
C38 H38A 0.9900 .
C38 H38B 0.9900 .
C38 C39 1.50(2) .
C39 H39A 0.9900 .
C39 H39B 0.9900 .
C39 C40 1.52(3) .
C40 H40A 0.9900 .
C40 H40B 0.9900 .
C40 C41 1.57(4) .
C41 H41A 0.9800 .
C41 H41B 0.9800 .
C41 H41C 0.9800 .
Ti1 O3 1.865(9) .
Ti1 O4 2.135(8) .
Ti1 O5 2.111(8) .
Ti1 O6 2.147(9) .
Ti1 O7 1.810(9) 12
Ti1 O7 1.794(9) .
Ti2 O1 2.113(9) 3_565
Ti2 O1 2.113(9) .
Ti2 O2 2.059(9) 3_565
Ti2 O2 2.059(9) .
Ti2 O3 1.750(9) 3_565
Ti2 O3 1.750(9) .
O1 H1A 0.8600 .
O1 H1B 0.8595 .
O2 H2A 0.8755 .
O2 H2B 0.8751 .
O4 H4A 0.9258 .
O4 H4B 0.9248 .
O5 H5A 0.9251 .
O5 H5B 0.9271 .
O6 H6A 0.9317 .
O6 H6B 0.9317 .
O7 Ti1 1.810(8) 10_455
Ti3 O8 2.125(10) 3_665
Ti3 O8 2.125(10) .
Ti3 O9 2.036(9) .
Ti3 O9 2.036(9) 3_665
Ti3 O10 1.764(9) .
Ti3 O10 1.764(9) 3_665
Ti4 O10 1.849(9) .
Ti4 O11 2.121(9) .
Ti4 O12 2.154(9) .
Ti4 O13 2.128(9) .
Ti4 O14 1.830(8) 4_655
Ti4 O14 1.776(8) .
O8 H8A 0.8724 .
O8 H8B 0.8698 .
O9 H9A 0.8955 .
O9 H9B 0.8956 .
O11 H11A 0.9482 .
O11 H11B 0.9486 .
O12 H12A 0.8723 .
O12 H12B 0.8708 .
O13 H13A 0.9173 .
O13 H13B 0.9163 .
O14 Ti4 1.829(8) 2_565
N1 C4 1.537(19) .
N1 C4 1.537(19) 6
N1 C5 1.50(2) .
N1 C5 1.50(2) 6
C1 H1C 0.9800 .
C1 H1D 0.9800 .
C1 H1E 0.9800 .
C1 C2 1.49(2) .
C2 H2C 0.9900 .
C2 H2D 0.9900 .
C2 C3 1.49(2) .
C3 H3A 0.9900 .
C3 H3B 0.9900 .
C3 C4 1.52(2) .
C4 H4C 0.9900 .
C4 H4D 0.9900 .
C5 H5C 0.9900 .
C5 H5D 0.9900 .
C5 C6 1.54(3) .
C6 H6C 0.9900 .
C6 H6D 0.9900 .
C6 C7 1.64(3) .
C7 H7A 0.9900 .
C7 H7B 0.9900 .
C7 C8 1.519(14) .
C8 H8C 0.9800 .
C8 H8D 0.9800 .
C8 H8E 0.9800 .
N4 C45 1.53(4) .
N4 C45 1.53(4) 14_544
N4 C46 1.553(14) 14_544
N4 C46 1.553(14) .
C42 H42A 0.9800 .
C42 H42B 0.9800 .
C42 H42C 0.9800 .
C42 C43 1.534(14) .
C43 H43A 0.9900 .
C43 H43B 0.9900 .
C43 C44 1.563(14) .
C44 H44A 0.9900 .
C44 H44B 0.9900 .
C44 C45 1.531(14) .
C45 H45A 0.9900 .
C45 H45B 0.9900 .
C46 H46A 0.9900 .
C46 H46B 0.9900 .
C46 C47 1.554(14) .
C47 H47A 0.9900 .
C47 H47B 0.9900 .
C47 C48 1.579(14) .
C48 H48A 0.9900 .
C48 H48B 0.9900 .
C48 C49 1.535(14) .
C49 H49A 0.9800 .
C49 H49B 0.9800 .
C49 H49C 0.9800 .

loop_
_geom_torsion_atom_site_label_1
_geom_torsion_atom_site_label_2
_geom_torsion_atom_site_label_3
_geom_torsion_atom_site_label_4
_geom_torsion
_geom_torsion_site_symmetry_1
_geom_torsion_site_symmetry_4
N2 C13 C14 C15 177.7(13) . .
N2 C21 C22 C23 -165.6(15) . .
C9 C10 C11 C12 177.1(17) . .
C10 C11 C12 N2 -178.2(15) . .
C12 N2 C13 C14 62.3(17) . .
C12 N2 C20 C19 178.0(14) . .
C12 N2 C21 C22 -53.1(18) . .
C13 N2 C12 C11 57.0(19) . .
C13 N2 C20 C19 -58.6(18) . .
C13 N2 C21 C22 -177.6(14) . .
C13 C14 C15 C16 -178.5(15) . .
C17 C18 C19 C20 177.2(16) . .
C18 C19 C20 N2 171.3(15) . .
C20 N2 C12 C11 178.0(14) . .
C20 N2 C13 C14 -56.4(16) . .
C20 N2 C21 C22 62.7(18) . .
C21 N2 C12 C11 -64.1(18) . .
C21 N2 C13 C14 -175.7(13) . .
C21 N2 C20 C19 59.9(18) . .
C21 C22 C23 C24 159(3) . .
C21 C22 C23 C25 83(3) . .
C22 C23 C24 C25 -109(3) . .
C22 C23 C25 C24 97(3) . .
N3 C30 C31 C32 -176.3(14) . .
N3 C34 C35 C36 138.8(17) . .
N3 C38 C39 C40 178(2) . .
C26 C27 C28 C29 174.2(17) . .
C27 C28 C29 N3 160.5(15) . .
C29 N3 C30 C31 -63.1(18) . .
C29 N3 C34 C35 176.1(16) . .
C29 N3 C38 C39 57.7(19) . .
C30 N3 C29 C28 -65.4(19) . .
C30 N3 C34 C35 51(2) . .
C30 N3 C38 C39 179.6(16) . .
C30 C31 C32 C33 -176.8(16) . .
C34 N3 C29 C28 169.3(16) . .
C34 N3 C30 C31 59(2) . .
C34 N3 C38 C39 -59.3(19) . .
C34 C35 C36 C37 168.8(19) . .
C38 N3 C29 C28 52.0(19) . .
C38 N3 C30 C31 176.4(15) . .
C38 N3 C34 C35 -64.8(19) . .
C38 C39 C40 C41 -177(3) . .
O1 Ti2 O3 Ti1 177.7(15) 3_565 .
O1 Ti2 O3 Ti1 -168.8(14) . .
O2 Ti2 O3 Ti1 -86.2(14) 3_565 .
O2 Ti2 O3 Ti1 106.6(14) . .
O3 Ti1 O7 Ti1 -79.8(14) . 10_455
O3 Ti2 O3 Ti1 9.0(12) 3_565 .
O4 Ti1 O3 Ti2 -148.2(14) . .
O4 Ti1 O7 Ti1 143.2(14) . 10_455
O5 Ti1 O3 Ti2 129.5(14) . .
O5 Ti1 O7 Ti1 -170.7(14) . 10_455
O6 Ti1 O3 Ti2 173.3(12) . .
O6 Ti1 O7 Ti1 109.3(14) . 10_455
O7 Ti1 O3 Ti2 41.0(14) . .
O7 Ti1 O3 Ti2 -61.7(14) 12 .
O7 Ti1 O7 Ti1 20.4(12) 12 10_455
O8 Ti3 O10 Ti4 166.5(13) . .
O8 Ti3 O10 Ti4 176.5(15) 3_665 .
O9 Ti3 O10 Ti4 -107.4(13) . .
O9 Ti3 O10 Ti4 83.9(13) 3_665 .
O10 Ti3 O10 Ti4 -11.8(11) 3_665 .
O10 Ti4 O14 Ti4 77.9(14) . 2_565
O11 Ti4 O10 Ti3 -125.9(13) . .
O11 Ti4 O14 Ti4 168.6(14) . 2_565
O12 Ti4 O10 Ti3 152.0(13) . .
O12 Ti4 O14 Ti4 -147.1(14) . 2_565
O13 Ti4 O10 Ti3 -176.5(10) . .
O13 Ti4 O14 Ti4 -111.1(14) . 2_565
O14 Ti4 O10 Ti3 -37.1(14) . .
O14 Ti4 O10 Ti3 65.0(13) 4_655 .
O14 Ti4 O14 Ti4 -21.9(12) 4_655 2_565
N1 C5 C6 C7 176.2(15) . .
C1 C2 C3 C4 -68(2) . .
C2 C3 C4 N1 171.1(14) . .
C4 N1 C4 C3 -51.5(12) 6 .
C4 N1 C5 C6 66(2) . .
C4 N1 C5 C6 -174.0(16) 6 .
C5 N1 C4 C3 -171.4(14) 6 .
C5 N1 C4 C3 65(2) . .
C5 N1 C5 C6 -52.4(14) 6 .
C5 C6 C7 C8 -130(3) . .
N4 C46 C47 C48 173(2) . .
C42 C43 C44 C45 -90(4) . .
C43 C44 C45 N4 168(3) . .
C45 N4 C45 C44 -48(2) 14_544 .
C45 N4 C46 C47 59(4) 14_544 .
C45 N4 C46 C47 -174(3) . .
C46 N4 C45 C44 69(4) 14_544 .
C46 N4 C45 C44 -177(3) . .
C46 N4 C46 C47 -50(2) 14_544 .
C46 C47 C48 C49 -38(5) . .
